data_2204784
loop_
_publ_author_name
'Vr\'abel, Viktor'
'Ko\<z\'i\<sek, Jozef'
'Langer, Vratislav'
'Marchal\'in, \<Stefan'
'Szemes, Fridrich'

_publ_section_title
(3a<i>S</i>,8a<i>S</i>,9<i>R</i>,9a<i>S</i>)-9-Hydroxy-2,3,3a,7,8,8a,9,9a-octahydrofuro[3,2-<i>f</i>]indolizin-6(4<i>H</i>)-one
_journal_issue 12
_journal_name_full 'Acta Crystallographica Section E'
_journal_page_first o2211
_journal_page_last o2213
_journal_paper_doi 10.1107/S1600536804027515
_journal_volume 60
_journal_year 2004
_chemical_formula_iupac 'C10 H15 N O3'
_chemical_formula_moiety 'C10 H15 N O3'
_chemical_formula_sum 'C10 H15 N O3'
_chemical_formula_weight 197.23
_chemical_name_systematic
;
(3aS,8aS,9R,9aS)-9-Hydroxy-2,3,3a,7,8,8a,9,9a-octahydrofuro[3,2-f]indolizin-
6(4H)-one
;
_space_group_IT_number 4
_symmetry_cell_setting monoclinic
_symmetry_space_group_name_Hall 'P 2yb'
_symmetry_space_group_name_H-M 'P 1 21 1'
_atom_sites_solution_hydrogens geom
_atom_sites_solution_primary direct
_atom_sites_solution_secondary difmap
_audit_creation_method SHELXL97
_cell_angle_alpha 90.00
_cell_angle_beta 96.1270(10)
_cell_angle_gamma 90.00
_cell_formula_units_Z 2
_cell_length_a 5.3003(3)
_cell_length_b 10.3540(5)
_cell_length_c 8.5137(4)
_cell_measurement_reflns_used 3686
_cell_measurement_temperature 183(2)
_cell_measurement_theta_max 33.00
_cell_measurement_theta_min 2.41
_cell_volume 464.56(4)
_computing_cell_refinement 'SAINT (Siemens, 1995)'
_computing_data_collection 'SMART (Siemens, 1995)'
_computing_data_reduction 'SAINT and SADABS (Sheldrick, 2002)'
_computing_molecular_graphics 'ORTEPII (Johnson, 1976)'
_computing_publication_material SHELXL97
_computing_structure_refinement 'SHELXL97 (Sheldrick, 1997)'
_computing_structure_solution 'SHELXTL (Bruker, 2001)'
_diffrn_ambient_temperature 183(2)
_diffrn_measured_fraction_theta_full 0.953
_diffrn_measured_fraction_theta_max 0.953
_diffrn_measurement_device_type 'Siemens SMART CCD area-detector'
_diffrn_measurement_method \w
_diffrn_radiation_monochromator graphite
_diffrn_radiation_source 'fine-focus sealed tube'
_diffrn_radiation_type MoK\a
_diffrn_radiation_wavelength 0.71073
_diffrn_reflns_av_R_equivalents 0.0851
_diffrn_reflns_av_sigmaI/netI 0.0731
_diffrn_reflns_limit_h_max 7
_diffrn_reflns_limit_h_min -8
_diffrn_reflns_limit_k_max 15
_diffrn_reflns_limit_k_min -15
_diffrn_reflns_limit_l_max 12
_diffrn_reflns_limit_l_min -12
_diffrn_reflns_number 7003
_diffrn_reflns_theta_full 33.00
_diffrn_reflns_theta_max 33.00
_diffrn_reflns_theta_min 2.41
_diffrn_standards_decay_% 0
_diffrn_standards_number 0
_exptl_absorpt_coefficient_mu 0.104
_exptl_absorpt_correction_T_max 0.9979
_exptl_absorpt_correction_T_min 0.9645
_exptl_absorpt_correction_type multi-scan
_exptl_absorpt_process_details '(SADABS; Sheldrick, 2002)'
_exptl_crystal_colour colourless
_exptl_crystal_density_diffrn 1.410
_exptl_crystal_density_meas ?
_exptl_crystal_density_method .
_exptl_crystal_description 'thin plate'
_exptl_crystal_F_000 212
_exptl_crystal_size_max 0.35
_exptl_crystal_size_mid 0.12
_exptl_crystal_size_min 0.02
_refine_diff_density_max 0.465
_refine_diff_density_min -0.391
_refine_ls_extinction_method none
_refine_ls_goodness_of_fit_ref 1.003
_refine_ls_hydrogen_treatment mixed
_refine_ls_matrix_type full
_refine_ls_number_parameters 131
_refine_ls_number_reflns 1748
_refine_ls_number_restraints 1
_refine_ls_restrained_S_all 1.003
_refine_ls_R_factor_all 0.0924
_refine_ls_R_factor_gt 0.0674
_refine_ls_shift/su_max 0.001
_refine_ls_shift/su_mean 0.000
_refine_ls_structure_factor_coef Fsqd
_refine_ls_weighting_details 'calc w = 1/[\s^2^(Fo^2^)+(0.088P)^2^+0.2047P] where P=(Fo^2^+2Fc^2^)/3'
_refine_ls_weighting_scheme calc
_refine_ls_wR_factor_gt 0.1520
_refine_ls_wR_factor_ref 0.1664
_reflns_number_gt 1377
_reflns_number_total 1748
_reflns_threshold_expression F^2^>2\s(F^2^)
_cod_data_source_file rz6013.cif
_cod_data_source_block I
_cod_original_sg_symbol_H-M 'P 21'
_cod_database_code 2204784
_cod_database_fobs_code 2204784

loop_
_symmetry_equiv_pos_as_xyz
'x, y, z'
'-x, y+1/2, -z'

loop_
_atom_site_label
_atom_site_fract_x
_atom_site_fract_y
_atom_site_fract_z
_atom_site_U_iso_or_equiv
_atom_site_adp_type
_atom_site_calc_flag
_atom_site_refinement_flags
_atom_site_occupancy
_atom_site_type_symbol
O1 0.2012(5) 0.0583(2) 0.4452(3) 0.0317(6) Uani d . 1 O
C2 0.4231(7) 0.1246(4) 0.5192(4) 0.0288(7) Uani d . 1 C
H2A 0.5793 0.0837 0.4883 0.035 Uiso calc R 1 H
H2B 0.4273 0.1206 0.6356 0.035 Uiso calc R 1 H
C3 0.4068(7) 0.2650(3) 0.4634(4) 0.0237(6) Uani d . 1 C
H3A 0.5193 0.2808 0.3798 0.028 Uiso calc R 1 H
H3B 0.4524 0.3253 0.5521 0.028 Uiso calc R 1 H
C4 0.0601(6) 0.3882(3) 0.2801(4) 0.0196(6) Uani d . 1 C
H4A -0.1219 0.4103 0.2783 0.024 Uiso calc R 1 H
H4B 0.1605 0.4660 0.3134 0.024 Uiso calc R 1 H
N5 0.1140(5) 0.3497(2) 0.1211(3) 0.0178(5) Uani d . 1 N
C6 0.2926(6) 0.4018(3) 0.0411(3) 0.0180(6) Uani d . 1 C
C7 0.3042(6) 0.3250(3) -0.1108(4) 0.0230(6) Uani d . 1 C
H7A 0.4697 0.2807 -0.1105 0.028 Uiso calc R 1 H
H7B 0.2788 0.3823 -0.2043 0.028 Uiso calc R 1 H
C8 0.0876(7) 0.2267(3) -0.1118(4) 0.0257(7) Uani d . 1 C
H8A 0.1448 0.1399 -0.1414 0.031 Uiso calc R 1 H
H8B -0.0585 0.2529 -0.1873 0.031 Uiso calc R 1 H
C9 0.1393(6) 0.1203(3) 0.1656(4) 0.0218(6) Uani d . 1 C
H9 0.0732 0.0345 0.1263 0.026 Uiso calc R 1 H
C10 0.0657(6) 0.1427(3) 0.3336(4) 0.0222(6) Uani d . 1 C
H10 -0.1202 0.1263 0.3337 0.027 Uiso calc R 1 H
C11 0.1259(6) 0.2791(3) 0.3987(4) 0.0206(6) Uani d . 1 C
H11 0.0261 0.2930 0.4905 0.025 Uiso calc R 1 H
C12 0.0152(6) 0.2271(3) 0.0592(4) 0.0197(6) Uani d . 1 C
H12 -0.1735 0.2244 0.0589 0.024 Uiso calc R 1 H
O13 0.4067(4) 0.1229(2) 0.1648(3) 0.0228(5) Uani d . 1 O
H13 0.432(8) 0.100(5) 0.072(5) 0.023(10) Uiso d . 1 H
O14 0.4247(5) 0.4971(2) 0.0825(3) 0.0267(5) Uani d . 1 O

loop_
_atom_site_aniso_label
_atom_site_aniso_U_11
_atom_site_aniso_U_22
_atom_site_aniso_U_33
_atom_site_aniso_U_12
_atom_site_aniso_U_13
_atom_site_aniso_U_23
O1 0.0407(15) 0.0137(11) 0.0405(14) 0.0040(10) 0.0039(11) 0.0100(10)
C2 0.0329(18) 0.0242(15) 0.0295(16) 0.0098(15) 0.0045(13) 0.0082(13)
C3 0.0276(16) 0.0213(14) 0.0220(14) 0.0038(13) 0.0017(11) 0.0000(11)
C4 0.0237(15) 0.0118(11) 0.0236(13) 0.0015(11) 0.0035(11) -0.0011(10)
N5 0.0200(12) 0.0113(10) 0.0223(11) 0.0001(9) 0.0031(9) -0.0011(8)
C6 0.0199(14) 0.0109(11) 0.0229(13) -0.0008(10) 0.0009(10) 0.0022(10)
C7 0.0231(15) 0.0231(15) 0.0231(14) 0.0005(12) 0.0047(11) -0.0004(11)
C8 0.0279(17) 0.0217(14) 0.0272(16) -0.0019(13) 0.0017(13) -0.0054(12)
C9 0.0232(15) 0.0096(11) 0.0324(15) -0.0023(11) 0.0019(12) -0.0028(11)
C10 0.0240(15) 0.0119(13) 0.0315(15) 0.0010(11) 0.0063(12) 0.0049(11)
C11 0.0237(15) 0.0149(13) 0.0240(14) 0.0001(11) 0.0068(11) 0.0014(10)
C12 0.0175(13) 0.0134(12) 0.0273(15) -0.0016(11) -0.0011(11) -0.0026(11)
O13 0.0234(11) 0.0148(10) 0.0305(12) 0.0018(9) 0.0035(9) -0.0039(9)
O14 0.0358(14) 0.0143(10) 0.0304(12) -0.0111(10) 0.0050(10) 0.0020(9)

loop_
_atom_type_symbol
_atom_type_description
_atom_type_scat_dispersion_real
_atom_type_scat_dispersion_imag
_atom_type_scat_source
C C 0.0033 0.0000 'International Tables Vol C Tables 4.2.6.8 and 6.1.1.4'
H H 0.0000 0.0000 'International Tables Vol C Tables 4.2.6.8 and 6.1.1.4'
N N 0.0061 0.0000 'International Tables Vol C Tables 4.2.6.8 and 6.1.1.4'
O O 0.0106 0.0000 'International Tables Vol C Tables 4.2.6.8 and 6.1.1.4'

loop_
_geom_angle_atom_site_label_1
_geom_angle_atom_site_label_2
_geom_angle_atom_site_label_3
_geom_angle
_geom_angle_publ_flag
C10 O1 C2 109.1(2) y
O1 C2 C3 107.4(3) ?
O1 C2 H2A 110.2 ?
C3 C2 H2A 110.2 ?
O1 C2 H2B 110.2 ?
C3 C2 H2B 110.2 ?
H2A C2 H2B 108.5 ?
C2 C3 C11 102.8(3) ?
C2 C3 H3A 111.2 ?
C11 C3 H3A 111.2 ?
C2 C3 H3B 111.2 ?
C11 C3 H3B 111.2 ?
H3A C3 H3B 109.1 ?
N5 C4 C11 110.8(2) ?
N5 C4 H4A 109.5 ?
C11 C4 H4A 109.5 ?
N5 C4 H4B 109.5 ?
C11 C4 H4B 109.5 ?
H4A C4 H4B 108.1 ?
C6 N5 C12 114.5(3) ?
C6 N5 C4 125.3(3) y
C12 N5 C4 118.3(3) y
O14 C6 N5 125.8(3) y
O14 C6 C7 125.7(3) ?
N5 C6 C7 108.4(3) ?
C6 C7 C8 104.7(3) ?
C6 C7 H7A 110.8 ?
C8 C7 H7A 110.8 ?
C6 C7 H7B 110.8 ?
C8 C7 H7B 110.8 ?
H7A C7 H7B 108.9 ?
C7 C8 C12 104.7(3) ?
C7 C8 H8A 110.8 ?
C12 C8 H8A 110.8 ?
C7 C8 H8B 110.8 ?
C12 C8 H8B 110.8 ?
H8A C8 H8B 108.9 ?
O13 C9 C12 110.5(2) y
O13 C9 C10 110.7(3) ?
C12 C9 C10 107.8(2) ?
O13 C9 H9 109.3 ?
C12 C9 H9 109.3 ?
C10 C9 H9 109.3 ?
O1 C10 C11 104.6(3) ?
O1 C10 C9 111.5(3) ?
C11 C10 C9 114.2(3) y
O1 C10 H10 108.8 ?
C11 C10 H10 108.8 ?
C9 C10 H10 108.8 ?
C4 C11 C10 114.6(3) ?
C4 C11 C3 116.7(3) ?
C10 C11 C3 101.4(3) ?
C4 C11 H11 107.9 ?
C10 C11 H11 107.9 ?
C3 C11 H11 107.9 ?
N5 C12 C9 107.5(2) y
N5 C12 C8 103.2(2) ?
C9 C12 C8 114.9(3) y
N5 C12 H12 110.3 ?
C9 C12 H12 110.3 ?
C8 C12 H12 110.3 ?
C9 O13 H13 105(3) ?

loop_
_geom_bond_atom_site_label_1
_geom_bond_atom_site_label_2
_geom_bond_distance
_geom_bond_publ_flag
O1 C10 1.427(4) y
O1 C2 1.446(5) ?
C2 C3 1.529(5) ?
C2 H2A 0.9900 ?
C2 H2B 0.9900 ?
C3 C11 1.538(5) y
C3 H3A 0.9900 ?
C3 H3B 0.9900 ?
C4 N5 1.468(4) ?
C4 C11 1.531(4) ?
C4 H4A 0.9900 ?
C4 H4B 0.9900 ?
N5 C6 1.338(4) y
N5 C12 1.451(4) y
C6 O14 1.239(4) y
C6 C7 1.524(4) ?
C7 C8 1.533(5) ?
C7 H7A 0.9900 ?
C7 H7B 0.9900 ?
C8 C12 1.545(5) y
C8 H8A 0.9900 ?
C8 H8B 0.9900 ?
C9 O13 1.418(4) y
C9 C12 1.533(4) y
C9 C10 1.540(5) ?
C9 H9 1.0000 ?
C10 C11 1.538(4) ?
C10 H10 1.0000 ?
C11 H11 1.0000 ?
C12 H12 1.0000 ?
O13 H13 0.85(5) ?

loop_
_geom_hbond_atom_site_label_D
_geom_hbond_atom_site_label_H
_geom_hbond_atom_site_label_A
_geom_hbond_site_symmetry_A
_geom_hbond_distance_DH
_geom_hbond_distance_HA
_geom_hbond_distance_DA
_geom_hbond_angle_DHA
_geom_hbond_publ_flag
O13 H13 O14 2_645 0.85(5) 1.92(5) 2.708(3) 155(4) y
C3 H3A O13 . 0.99 2.48 2.937(4) 108 y
C4 H4B O14 . 0.99 2.55 2.920(4) 102 y

loop_
_geom_torsion_atom_site_label_1
_geom_torsion_atom_site_label_2
_geom_torsion_atom_site_label_3
_geom_torsion_atom_site_label_4
_geom_torsion
_geom_torsion_publ_flag
C10 O1 C2 C3 7.0(4) ?
O1 C2 C3 C11 17.3(3) y
C11 C4 N5 C6 -113.5(3) ?
C11 C4 N5 C12 50.2(4) ?
C12 N5 C6 O14 -170.8(3) ?
C4 N5 C6 O14 -6.6(5) ?
C12 N5 C6 C7 9.9(3) ?
C4 N5 C6 C7 174.1(3) ?
O14 C6 C7 C8 -174.9(3) ?
N5 C6 C7 C8 4.5(3) y
C6 C7 C8 C12 -15.5(3) ?
C2 O1 C10 C11 -28.6(3) ?
C2 O1 C10 C9 95.2(3) y
O13 C9 C10 O1 -51.0(3) y
C12 C9 C10 O1 -172.0(3) ?
O13 C9 C10 C11 67.3(3) ?
C12 C9 C10 C11 -53.7(3) ?
N5 C4 C11 C10 -37.3(4) y
N5 C4 C11 C3 80.9(3) ?
O1 C10 C11 C4 164.9(3) ?
C9 C10 C11 C4 42.7(4) ?
O1 C10 C11 C3 38.2(3) ?
C9 C10 C11 C3 -83.9(3) ?
C2 C3 C11 C4 -158.1(3) ?
C2 C3 C11 C10 -32.9(3) ?
C6 N5 C12 C9 102.2(3) ?
C4 N5 C12 C9 -63.2(3) ?
C6 N5 C12 C8 -19.6(3) ?
C4 N5 C12 C8 175.0(3) ?
O13 C9 C12 N5 -60.3(3) ?
C10 C9 C12 N5 60.8(3) ?
O13 C9 C12 C8 53.9(3) y
C10 C9 C12 C8 175.0(3) ?
C7 C8 C12 N5 20.5(3) ?
C7 C8 C12 C9 -96.2(3) ?

loop_
_cod_related_entry_id
_cod_related_entry_database
_cod_related_entry_code
1 ChemSpider 21173797
